data_4029524
loop_
_publ_author_name
'Yoneda, Tetsuya'
'Tabata, Hidetsugu'
'Nakagomi, Jun'
'Tasaka, Tomohiko'
'Oshitari, Tetsuta'
'Takahashi, Hideyo'
'Natsugari, Hideaki'

_publ_section_title
;
 N-Benzoyl- and N-Sulfonyl-1,5-benzodiazepines: Comparison of Their
 Atropisomeric and Conformational Properties.
;
_journal_issue 12
_journal_name_full 'The Journal of organic chemistry'
_journal_page_first 5717
_journal_page_last 5727
_journal_paper_doi 10.1021/jo5008509
_journal_volume 79
_journal_year 2014
_chemical_absolute_configuration 'CHOOSE rm ad rmad syn or unk'
_chemical_formula_moiety 'C12 H16 N2 O3 S'
_chemical_formula_sum 'C12 H16 N2 O3 S'
_chemical_formula_weight 268.33
_space_group_IT_number 19
_symmetry_cell_setting orthorhombic
_symmetry_Int_Tables_number 19
_symmetry_space_group_name_Hall 'P 2ac 2ab'
_symmetry_space_group_name_H-M 'P 21 21 21'
_atom_sites_solution_hydrogens geom
_atom_sites_solution_primary direct
_atom_sites_solution_secondary difmap
_cell_angle_alpha 90.0000
_cell_angle_beta 90.0000
_cell_angle_gamma 90.0000
_cell_formula_units_Z 4
_cell_length_a 6.55092(12)
_cell_length_b 8.59104(16)
_cell_length_c 23.0273(5)
_cell_measurement_reflns_used 10896
_cell_measurement_temperature 173
_cell_measurement_theta_max 68.25
_cell_measurement_theta_min 3.84
_cell_volume 1295.96(4)
_computing_cell_refinement 'RAPID AUTO'
_computing_data_collection 'RAPID AUTO (Rigaku, ????)'
_computing_data_reduction 'RAPID AUTO'
_computing_molecular_graphics 'CrystalStructure 4.0'
_computing_publication_material 'CrystalStructure 4.0 (Rigaku, 2010)'
_computing_structure_refinement 'CRYSTALS (Carruthers, et al., 1999)'
_computing_structure_solution 'SIR92 (Altomare, et al., 1994)'
_diffrn_ambient_temperature 173
_diffrn_detector_area_resol_mean 10.000
_diffrn_measured_fraction_theta_full 1.000
_diffrn_measured_fraction_theta_max 1.000
_diffrn_measurement_device_type 'Rigaku R-AXIS RAPID'
_diffrn_measurement_method \w
_diffrn_radiation_type 'Cu K\a'
_diffrn_radiation_wavelength 1.54187
_diffrn_reflns_av_R_equivalents 0.0407
_diffrn_reflns_limit_h_max 7
_diffrn_reflns_limit_h_min -7
_diffrn_reflns_limit_k_max 10
_diffrn_reflns_limit_k_min -10
_diffrn_reflns_limit_l_max 26
_diffrn_reflns_limit_l_min -27
_diffrn_reflns_number 13308
_diffrn_reflns_theta_full 68.26
_diffrn_reflns_theta_max 68.25
_diffrn_standards_number 0
_exptl_absorpt_coefficient_mu 2.259
_exptl_absorpt_correction_T_max 0.798
_exptl_absorpt_correction_T_min 0.641
_exptl_absorpt_correction_type multi-scan
_exptl_absorpt_process_details 'ABSCOR (Rigaku, 1995)'
_exptl_crystal_colour colorless
_exptl_crystal_density_diffrn 1.375
_exptl_crystal_density_method 'not measured'
_exptl_crystal_description block
_exptl_crystal_F_000 568.00
_exptl_crystal_size_max 0.250
_exptl_crystal_size_mid 0.200
_exptl_crystal_size_min 0.100
_refine_diff_density_max 0.545
_refine_diff_density_min -0.546
_refine_ls_abs_structure_details 'Flack, H. D. (1983), Acta Cryst. A39, 876-881.  963 Friedel Pairs'
_refine_ls_abs_structure_Flack -0.006(19)
_refine_ls_extinction_method none
_refine_ls_goodness_of_fit_ref 1.050
_refine_ls_hydrogen_treatment mixed
_refine_ls_number_parameters 219
_refine_ls_number_reflns 2364
_refine_ls_R_factor_gt 0.0330
_refine_ls_shift/su_max 0.009
_refine_ls_structure_factor_coef Fsqd
_refine_ls_weighting_details 'w = 1/[0.0010Fo^2^ + 1.0000\s(Fo^2^)]/(4Fo^2^)'
_refine_ls_weighting_scheme calc
_refine_ls_wR_factor_ref 0.0881
_reflns_number_gt 2244
_reflns_number_total 2364
_reflns_threshold_expression F^2^>2.0\s(F^2^)
_cod_data_source_file jo5008509_si_005.cif
_cod_data_source_block 120427-2
_cod_depositor_comments 'Adding full bibliography for 4029521--4029530.cif.'
_cod_original_cell_volume 1295.96(5)
_cod_database_code 4029524

loop_
_symmetry_equiv_pos_site_id
_symmetry_equiv_pos_as_xyz
1 +X,+Y,+Z
2 1/2+X,1/2-Y,-Z
3 -X,1/2+Y,1/2-Z
4 1/2-X,-Y,1/2+Z

loop_
_atom_site_label
_atom_site_type_symbol
_atom_site_fract_x
_atom_site_fract_y
_atom_site_fract_z
_atom_site_U_iso_or_equiv
_atom_site_adp_type
_atom_site_occupancy
_atom_site_symmetry_multiplicity
_atom_site_calc_flag
_atom_site_refinement_flags
S1 S 0.25561(7) 1.04366(5) 0.21972(2) 0.02410(12) Uani 1.0 4 d .
O1 O 0.6354(3) 1.29718(17) 0.09404(6) 0.0382(4) Uani 1.0 4 d .
O2 O 0.3647(3) 1.18383(18) 0.23180(7) 0.0443(5) Uani 1.0 4 d .
O3 O 0.0470(3) 1.05466(19) 0.20154(6) 0.0377(5) Uani 1.0 4 d .
N1 N 0.3575(3) 1.14994(18) 0.07485(7) 0.0265(5) Uani 1.0 4 d .
N2 N 0.3766(3) 0.94461(19) 0.16960(6) 0.0236(4) Uani 1.0 4 d .
C1 C 0.5560(4) 1.1695(3) 0.09230(8) 0.0263(5) Uani 1.0 4 d .
C2 C 0.6699(4) 1.0227(3) 0.10770(8) 0.0284(6) Uani 1.0 4 d .
C3 C 0.6004(3) 0.9539(3) 0.16582(9) 0.0275(6) Uani 1.0 4 d .
C4 C 0.2667(4) 0.8983(2) 0.11817(7) 0.0224(5) Uani 1.0 4 d .
C5 C 0.1731(4) 0.7534(3) 0.11554(8) 0.0273(5) Uani 1.0 4 d .
C6 C 0.0649(4) 0.7146(3) 0.06548(9) 0.0305(6) Uani 1.0 4 d .
C7 C 0.0541(4) 0.8170(3) 0.01920(8) 0.0293(6) Uani 1.0 4 d .
C8 C 0.1528(3) 0.9597(3) 0.02099(8) 0.0256(5) Uani 1.0 4 d .
C9 C 0.2613(4) 1.00147(19) 0.07105(7) 0.0224(5) Uani 1.0 4 d .
C10 C 0.1856(5) 0.6425(3) 0.16603(10) 0.0403(7) Uani 1.0 4 d .
C11 C 0.2381(5) 1.2879(3) 0.05869(9) 0.0393(6) Uani 1.0 4 d .
C12 C 0.2718(5) 0.9283(3) 0.28271(8) 0.0381(7) Uani 1.0 4 d .
H1 H 0.641(4) 0.939(3) 0.0800(10) 0.027(6) Uiso 1.0 4 d .
H2 H 0.809(4) 1.038(3) 0.1104(8) 0.012(5) Uiso 1.0 4 d .
H3 H 0.657(4) 0.856(3) 0.1717(10) 0.028(6) Uiso 1.0 4 d .
H4 H 0.634(4) 1.012(3) 0.1951(11) 0.035(7) Uiso 1.0 4 d .
H5 H 0.003(4) 0.623(3) 0.0649(10) 0.032(6) Uiso 1.0 4 d .
H6 H -0.022(4) 0.786(3) -0.0145(10) 0.023(6) Uiso 1.0 4 d .
H7 H 0.147(4) 1.036(3) -0.0106(9) 0.024(6) Uiso 1.0 4 d .
H8 H 0.095(5) 0.676(3) 0.1985(11) 0.044(8) Uiso 1.0 4 d .
H9 H 0.129(5) 0.537(4) 0.1587(13) 0.054(8) Uiso 1.0 4 d .
H10 H 0.333(5) 0.637(4) 0.1787(12) 0.054(8) Uiso 1.0 4 d .
H11 H 0.0951 1.2697 0.0648 0.0475 Uiso 1.0 4 calc R
H12 H 0.2618 1.3109 0.0185 0.0477 Uiso 1.0 4 calc R
H13 H 0.2816 1.3743 0.0820 0.0476 Uiso 1.0 4 calc R
H14 H 0.218(4) 0.984(3) 0.3128(11) 0.041(7) Uiso 1.0 4 d .
H15 H 0.399(5) 0.900(3) 0.2867(11) 0.035(7) Uiso 1.0 4 d .
H16 H 0.184(5) 0.840(3) 0.2793(12) 0.044(7) Uiso 1.0 4 d .

loop_
_atom_site_aniso_label
_atom_site_aniso_U_11
_atom_site_aniso_U_22
_atom_site_aniso_U_33
_atom_site_aniso_U_12
_atom_site_aniso_U_13
_atom_site_aniso_U_23
S1 0.0243(3) 0.0290(3) 0.0190(3) 0.0020(3) -0.00105(19) -0.00164(14)
O1 0.0517(10) 0.0341(8) 0.0286(7) -0.0143(8) -0.0050(7) 0.0051(6)
O2 0.0523(11) 0.0387(8) 0.0418(9) -0.0093(8) 0.0021(8) -0.0132(7)
O3 0.0273(9) 0.0560(10) 0.0299(7) 0.0121(8) -0.0015(6) -0.0075(7)
N1 0.0298(10) 0.0239(8) 0.0257(8) 0.0015(7) 0.0010(7) 0.0006(7)
N2 0.0196(9) 0.0316(9) 0.0195(8) -0.0009(7) -0.0002(6) -0.0001(7)
C1 0.0305(12) 0.0331(10) 0.0154(8) -0.0064(9) 0.0022(8) 0.0002(7)
C2 0.0208(11) 0.0403(12) 0.0243(9) -0.0027(9) 0.0014(8) -0.0007(9)
C3 0.0192(11) 0.0376(11) 0.0258(10) 0.0003(10) -0.0019(8) 0.0018(9)
C4 0.0191(10) 0.0294(9) 0.0186(8) 0.0015(9) 0.0007(8) -0.0025(7)
C5 0.0225(11) 0.0307(10) 0.0288(10) 0.0012(9) 0.0031(8) -0.0022(8)
C6 0.0259(12) 0.0284(11) 0.0372(11) -0.0043(9) 0.0029(9) -0.0064(9)
C7 0.0220(12) 0.0408(12) 0.0251(10) 0.0016(10) -0.0035(9) -0.0103(9)
C8 0.0231(11) 0.0307(10) 0.0231(9) 0.0068(9) -0.0003(8) -0.0040(8)
C9 0.0201(10) 0.0243(8) 0.0229(8) 0.0012(8) 0.0022(8) -0.0024(7)
C10 0.0495(16) 0.0360(12) 0.0355(12) -0.0135(11) 0.0010(11) 0.0074(10)
C11 0.0477(15) 0.0294(10) 0.0408(11) 0.0063(12) -0.0096(12) 0.0027(8)
C12 0.0460(15) 0.0484(13) 0.0199(10) 0.0131(13) 0.0039(11) 0.0049(8)

loop_
_atom_type_symbol
_atom_type_description
_atom_type_scat_dispersion_real
_atom_type_scat_dispersion_imag
_atom_type_scat_source
C C 0.0181 0.0091
;
International Tables for Crystallography
(1992, Vol. C, Tables 4.2.6.8 and 6.1.1.4)
;
H H 0.0000 0.0000
;
International Tables for Crystallography
(1992, Vol. C, Table 6.1.1.4)
;
O O 0.0492 0.0322
;
International Tables for Crystallography
(1992, Vol. C, Tables 4.2.6.8 and 6.1.1.4)
;
N N 0.0311 0.0180
;
International Tables for Crystallography
(1992, Vol. C, Tables 4.2.6.8 and 6.1.1.4)
;
S S 0.3331 0.5567
;
International Tables for Crystallography
(1992, Vol. C, Tables 4.2.6.8 and 6.1.1.4)
;

loop_
_geom_angle_atom_site_label_1
_geom_angle_atom_site_label_2
_geom_angle_atom_site_label_3
_geom_angle
_geom_angle_publ_flag
O2 S1 O3 118.62(10) yes
O2 S1 N2 109.46(10) yes
O2 S1 C12 106.51(11) yes
O3 S1 N2 106.85(9) yes
O3 S1 C12 109.61(12) yes
N2 S1 C12 105.00(11) yes
C1 N1 C9 123.16(17) yes
C1 N1 C11 118.76(18) yes
C9 N1 C11 118.08(18) yes
S1 N2 C3 119.71(13) yes
S1 N2 C4 118.71(13) yes
C3 N2 C4 117.65(15) yes
O1 C1 N1 121.76(19) yes
O1 C1 C2 122.4(2) yes
N1 C1 C2 115.85(18) yes
C1 C2 C3 112.38(18) yes
N2 C3 C2 111.65(17) yes
N2 C4 C5 120.24(16) yes
N2 C4 C9 118.28(16) yes
C5 C4 C9 121.47(17) yes
C4 C5 C6 118.34(18) yes
C4 C5 C10 120.62(18) yes
C6 C5 C10 121.03(19) yes
C5 C6 C7 120.7(2) yes
C6 C7 C8 121.03(19) yes
C7 C8 C9 119.16(17) yes
N1 C9 C4 120.48(16) yes
N1 C9 C8 120.26(16) yes
C4 C9 C8 119.21(17) yes
C1 C2 H1 111.3(13) no
C1 C2 H2 112.6(13) no
C3 C2 H1 103.2(13) no
C3 C2 H2 106.9(12) no
H1 C2 H2 110.0(18) no
N2 C3 H3 109.9(15) no
N2 C3 H4 103.8(17) no
C2 C3 H3 110.8(14) no
C2 C3 H4 112.4(17) no
H3 C3 H4 108(3) no
C5 C6 H5 117.4(15) no
C7 C6 H5 121.8(15) no
C6 C7 H6 118.4(13) no
C8 C7 H6 120.5(12) no
C7 C8 H7 123.4(12) no
C9 C8 H7 117.4(12) no
C5 C10 H8 111.2(15) no
C5 C10 H9 115.3(17) no
C5 C10 H10 107.8(17) no
H8 C10 H9 100(3) no
H8 C10 H10 112(3) no
H9 C10 H10 111(3) no
N1 C11 H11 110.616 no
N1 C11 H12 108.969 no
N1 C11 H13 108.908 no
H11 C11 H12 109.440 no
H11 C11 H13 109.445 no
H12 C11 H13 109.444 no
S1 C12 H14 107.8(15) no
S1 C12 H15 107.6(17) no
S1 C12 H16 110.1(16) no
H14 C12 H15 116(3) no
H14 C12 H16 104(3) no
H15 C12 H16 111(3) no

loop_
_geom_bond_atom_site_label_1
_geom_bond_atom_site_label_2
_geom_bond_distance
_geom_bond_publ_flag
S1 O2 1.4278(17) yes
S1 O3 1.4322(17) yes
S1 N2 1.6383(16) yes
S1 C12 1.760(3) yes
O1 C1 1.215(3) yes
N1 C1 1.371(3) yes
N1 C9 1.426(3) yes
N1 C11 1.468(3) yes
N2 C3 1.471(3) yes
N2 C4 1.442(3) yes
C1 C2 1.508(3) yes
C2 C3 1.532(3) yes
C4 C5 1.389(3) yes
C4 C9 1.402(3) yes
C5 C6 1.394(3) yes
C5 C10 1.505(3) yes
C6 C7 1.384(3) yes
C7 C8 1.387(3) yes
C8 C9 1.401(3) yes
C2 H1 0.98(3) no
C2 H2 0.92(3) no
C3 H3 0.93(3) no
C3 H4 0.87(3) no
C6 H5 0.88(3) no
C7 H6 0.96(3) no
C8 H7 0.98(2) no
C10 H8 1.00(3) no
C10 H9 1.00(3) no
C10 H10 1.01(4) no
C11 H11 0.960 no
C11 H12 0.960 no
C11 H13 0.960 no
C12 H14 0.92(3) no
C12 H15 0.88(3) no
C12 H16 0.96(3) no

loop_
_geom_contact_atom_site_label_1
_geom_contact_atom_site_label_2
_geom_contact_distance
_geom_contact_publ_flag
_geom_contact_site_symmetry_2
S1 N1 3.5225(17) no .
S1 C5 3.502(2) no .
S1 C9 3.4428(17) no .
O1 C3 3.389(3) no .
O1 C9 3.570(3) no .
O1 C11 2.728(4) no .
O2 C1 3.450(3) no .
O2 C3 2.931(3) no .
O3 C4 2.750(3) no .
O3 C5 3.362(3) no .
O3 C9 3.348(3) no .
N1 N2 2.808(3) no .
N1 C3 3.123(3) no .
N2 C1 2.878(3) no .
N2 C10 2.882(3) no .
C1 C4 3.062(3) no .
C1 C8 3.594(3) no .
C2 C4 2.860(3) no .
C2 C9 2.813(3) no .
C3 C5 3.485(3) no .
C3 C9 3.141(3) no .
C3 C12 3.453(4) no .
C4 C7 2.761(3) no .
C5 C8 2.811(3) no .
C6 C9 2.783(3) no .
C8 C11 3.002(3) no .
O1 C8 3.375(3) no 2_575
O1 C12 3.113(3) no 3_655
O2 C3 3.316(3) no 3_655
O2 C12 3.192(4) no 3_655
O3 C2 3.294(3) no 1_455
O3 C3 3.160(3) no 1_455
O3 C10 3.492(3) no 3_555
C2 O3 3.294(3) no 1_655
C3 O2 3.316(3) no 3_645
C3 O3 3.160(3) no 1_655
C7 C7 3.583(3) no 2_465
C7 C7 3.583(3) no 2_565
C8 O1 3.375(3) no 2_475
C10 O3 3.492(3) no 3_545
C12 O1 3.113(3) no 3_645
C12 O2 3.192(4) no 3_645
S1 H3 3.28(3) no .
S1 H4 2.56(3) no .
S1 H8 3.36(3) no .
O1 H1 3.09(3) no .
O1 H2 2.53(2) no .
O1 H4 3.38(3) no .
O1 H12 3.0058 no .
O1 H13 2.4265 no .
O2 H4 2.45(3) no .
O2 H14 2.71(3) no .
O2 H15 2.76(3) no .
O2 H16 3.37(3) no .
O3 H8 3.27(3) no .
O3 H14 2.86(3) no .
O3 H15 3.31(3) no .
O3 H16 2.72(3) no .
N1 H1 2.60(3) no .
N1 H2 3.22(3) no .
N1 H4 3.51(3) no .
N1 H7 2.60(2) no .
N2 H1 2.69(3) no .
N2 H2 3.25(2) no .
N2 H8 3.03(3) no .
N2 H10 2.67(3) no .
N2 H14 3.47(3) no .
N2 H15 2.73(3) no .
N2 H16 2.96(3) no .
C1 H3 3.32(3) no .
C1 H4 2.77(3) no .
C1 H11 3.2029 no .
C1 H12 2.8431 no .
C1 H13 2.5266 no .
C3 H10 3.25(3) no .
C3 H15 3.11(3) no .
C4 H1 2.63(3) no .
C4 H3 2.86(3) no .
C4 H4 3.14(3) no .
C4 H5 3.17(3) no .
C4 H7 3.29(2) no .
C4 H8 2.89(3) no .
C4 H9 3.37(3) no .
C4 H10 2.68(3) no .
C4 H11 3.5997 no .
C5 H1 3.55(3) no .
C5 H3 3.54(3) no .
C5 H6 3.27(3) no .
C6 H7 3.31(2) no .
C6 H8 3.09(3) no .
C6 H9 2.67(3) no .
C6 H10 3.21(3) no .
C8 H1 3.48(3) no .
C8 H5 3.21(3) no .
C8 H11 2.8730 no .
C8 H12 3.1010 no .
C9 H1 2.55(3) no .
C9 H6 3.28(3) no .
C9 H11 2.5530 no .
C9 H12 2.9214 no .
C9 H13 3.2157 no .
C10 H3 3.59(3) no .
C10 H5 2.63(3) no .
C10 H16 3.11(3) no .
C11 H7 2.75(2) no .
C12 H4 3.20(3) no .
C12 H8 3.13(3) no .
C12 H10 3.49(3) no .
H1 H3 2.23(4) no .
H1 H4 2.72(4) no .
H2 H3 2.33(3) no .
H2 H4 2.27(4) no .
H3 H10 2.84(4) no .
H3 H15 3.17(4) no .
H4 H15 2.78(4) no .
H5 H6 2.31(3) no .
H5 H8 3.17(4) no .
H5 H9 2.43(4) no .
H5 H10 3.40(4) no .
H6 H7 2.41(3) no .
H7 H11 2.6772 no .
H7 H12 2.5681 no .
H8 H15 3.43(4) no .
H8 H16 2.40(4) no .
H10 H15 3.39(4) no .
H10 H16 3.06(4) no .
S1 H8 3.18(3) no 3_555
O1 H7 2.40(2) no 2_575
O1 H11 3.0946 no 1_655
O1 H12 2.8738 no 2_575
O1 H14 2.85(3) no 3_655
O1 H15 2.89(3) no 3_655
O1 H16 3.17(3) no 3_655
O2 H3 2.67(3) no 3_655
O2 H4 3.28(3) no 3_655
O2 H8 3.41(3) no 3_555
O2 H10 2.89(3) no 3_655
O2 H15 2.45(3) no 3_655
O2 H16 3.26(3) no 3_655
O3 H2 2.62(2) no 1_455
O3 H3 3.15(3) no 1_455
O3 H4 2.73(3) no 1_455
O3 H8 2.69(3) no 3_555
O3 H9 3.42(3) no 3_555
O3 H16 2.91(3) no 3_555
N1 H12 3.4266 no 2_575
C1 H7 3.21(2) no 2_575
C1 H12 2.8898 no 2_575
C1 H15 3.43(3) no 3_655
C2 H12 3.2932 no 2_575
C4 H2 3.23(3) no 1_455
C4 H6 3.18(3) no 2_565
C5 H2 3.42(2) no 1_455
C5 H6 3.09(3) no 2_565
C5 H13 3.4214 no 1_545
C6 H1 3.40(3) no 1_455
C6 H2 3.41(2) no 1_455
C6 H6 2.95(3) no 2_565
C6 H13 3.2722 no 1_545
C7 H1 3.22(3) no 1_455
C7 H1 3.22(3) no 2_465
C7 H2 3.25(2) no 1_455
C7 H5 3.56(3) no 2_565
C7 H6 2.92(3) no 2_565
C8 H2 3.12(2) no 1_455
C8 H5 3.11(3) no 2_565
C8 H6 3.01(2) no 2_565
C8 H12 3.3568 no 2_475
C9 H2 3.11(3) no 1_455
C9 H6 3.14(2) no 2_565
C10 H4 3.59(3) no 3_645
C10 H13 3.0733 no 1_545
C10 H14 3.01(3) no 3_545
C10 H15 3.60(3) no 3_645
C11 H5 3.27(3) no 1_565
C11 H7 3.27(2) no 2_575
C11 H9 3.22(3) no 1_565
C12 H8 3.24(3) no 3_555
C12 H9 3.10(3) no 3_555
C12 H10 3.27(3) no 3_655
H1 C6 3.40(3) no 1_655
H1 C7 3.22(3) no 1_655
H1 C7 3.22(3) no 2_565
H1 H5 3.50(3) no 2_565
H1 H6 3.37(3) no 1_655
H1 H6 2.68(3) no 2_565
H1 H12 3.2220 no 2_575
H2 O3 2.62(2) no 1_655
H2 C4 3.23(3) no 1_655
H2 C5 3.42(2) no 1_655
H2 C6 3.41(2) no 1_655
H2 C7 3.25(2) no 1_655
H2 C8 3.12(2) no 1_655
H2 C9 3.11(3) no 1_655
H2 H7 3.56(3) no 1_655
H2 H11 2.9275 no 1_655
H2 H12 3.2525 no 2_575
H3 O2 2.67(3) no 3_645
H3 O3 3.15(3) no 1_655
H3 H8 3.31(4) no 1_655
H3 H14 3.31(4) no 3_645
H4 O2 3.28(3) no 3_645
H4 O3 2.73(3) no 1_655
H4 C10 3.59(3) no 3_655
H4 H8 3.34(4) no 3_655
H4 H10 3.11(4) no 3_655
H4 H15 3.36(4) no 3_655
H4 H16 3.12(4) no 3_655
H5 C7 3.56(3) no 2_465
H5 C8 3.11(3) no 2_465
H5 C11 3.27(3) no 1_545
H5 H1 3.50(3) no 2_465
H5 H6 3.41(4) no 2_565
H5 H7 2.98(4) no 2_465
H5 H11 3.0985 no 1_545
H5 H12 3.3517 no 1_545
H5 H13 2.8425 no 1_545
H5 H14 3.38(4) no 3_545
H6 C4 3.18(3) no 2_465
H6 C5 3.09(3) no 2_465
H6 C6 2.95(3) no 2_465
H6 C7 2.92(3) no 2_465
H6 C8 3.01(2) no 2_465
H6 C9 3.14(2) no 2_465
H6 H1 3.37(3) no 1_455
H6 H1 2.68(3) no 2_465
H6 H5 3.41(4) no 2_465
H6 H6 3.40(3) no 2_465
H6 H6 3.40(3) no 2_565
H6 H7 3.57(3) no 2_465
H6 H13 3.5453 no 2_475
H7 O1 2.40(2) no 2_475
H7 C1 3.21(2) no 2_475
H7 C11 3.27(2) no 2_475
H7 H2 3.56(3) no 1_455
H7 H5 2.98(4) no 2_565
H7 H6 3.57(3) no 2_565
H7 H12 2.8509 no 2_475
H7 H13 3.0040 no 2_475
H8 S1 3.18(3) no 3_545
H8 O2 3.41(3) no 3_545
H8 O3 2.69(3) no 3_545
H8 C12 3.24(3) no 3_545
H8 H3 3.31(4) no 1_455
H8 H4 3.34(4) no 3_645
H8 H14 2.64(4) no 3_545
H8 H16 3.46(4) no 3_545
H9 O3 3.42(3) no 3_545
H9 C11 3.22(3) no 1_545
H9 C12 3.10(3) no 3_545
H9 H11 3.1585 no 1_545
H9 H13 2.4604 no 1_545
H9 H14 2.41(4) no 3_545
H9 H15 3.53(4) no 3_645
H9 H16 3.02(4) no 3_545
H10 O2 2.89(3) no 3_645
H10 C12 3.27(3) no 3_645
H10 H4 3.11(4) no 3_645
H10 H13 3.1861 no 1_545
H10 H14 3.23(4) no 3_645
H10 H15 2.80(4) no 3_645
H11 O1 3.0946 no 1_455
H11 H2 2.9275 no 1_455
H11 H5 3.0985 no 1_565
H11 H9 3.1585 no 1_565
H11 H12 2.9875 no 2_475
H12 O1 2.8738 no 2_475
H12 N1 3.4266 no 2_475
H12 C1 2.8898 no 2_475
H12 C2 3.2932 no 2_475
H12 C8 3.3568 no 2_575
H12 H1 3.2220 no 2_475
H12 H2 3.2525 no 2_475
H12 H5 3.3517 no 1_565
H12 H7 2.8509 no 2_575
H12 H11 2.9875 no 2_575
H12 H12 3.5422 no 2_475
H12 H12 3.5422 no 2_575
H13 C5 3.4214 no 1_565
H13 C6 3.2722 no 1_565
H13 C10 3.0733 no 1_565
H13 H5 2.8425 no 1_565
H13 H6 3.5453 no 2_575
H13 H7 3.0040 no 2_575
H13 H9 2.4604 no 1_565
H13 H10 3.1861 no 1_565
H14 O1 2.85(3) no 3_645
H14 C10 3.01(3) no 3_555
H14 H3 3.31(4) no 3_655
H14 H5 3.38(4) no 3_555
H14 H8 2.64(4) no 3_555
H14 H9 2.41(4) no 3_555
H14 H10 3.23(4) no 3_655
H15 O1 2.89(3) no 3_645
H15 O2 2.45(3) no 3_645
H15 C1 3.43(3) no 3_645
H15 C10 3.60(3) no 3_655
H15 H4 3.36(4) no 3_645
H15 H9 3.53(4) no 3_655
H15 H10 2.80(4) no 3_655
H16 O1 3.17(3) no 3_645
H16 O2 3.26(3) no 3_645
H16 O3 2.91(3) no 3_545
H16 H4 3.12(4) no 3_645
H16 H8 3.46(4) no 3_555
H16 H9 3.02(4) no 3_555

loop_
_geom_torsion_atom_site_label_1
_geom_torsion_atom_site_label_2
_geom_torsion_atom_site_label_3
_geom_torsion_atom_site_label_4
_geom_torsion
_geom_torsion_publ_flag
O2 S1 N2 C3 31.48(14) no
O2 S1 N2 C4 -125.72(12) no
O3 S1 N2 C3 161.10(11) no
O3 S1 N2 C4 3.91(14) no
C12 S1 N2 C3 -82.52(15) no
C12 S1 N2 C4 120.28(14) no
C1 N1 C9 C4 51.3(3) no
C1 N1 C9 C8 -131.37(19) no
C9 N1 C1 O1 178.52(16) no
C9 N1 C1 C2 -0.1(3) no
C11 N1 C1 O1 -0.9(3) no
C11 N1 C1 C2 -179.46(15) no
C11 N1 C9 C4 -129.29(19) no
C11 N1 C9 C8 48.0(3) no
S1 N2 C3 C2 -117.76(14) no
S1 N2 C4 C5 -93.09(18) no
S1 N2 C4 C9 88.29(18) no
C3 N2 C4 C5 109.2(2) no
C3 N2 C4 C9 -69.4(3) no
C4 N2 C3 C2 39.7(3) no
O1 C1 C2 C3 108.1(2) no
N1 C1 C2 C3 -73.3(2) no
C1 C2 C3 N2 48.0(3) no
N2 C4 C5 C6 178.69(16) no
N2 C4 C5 C10 -0.3(3) no
N2 C4 C9 N1 -1.7(3) no
N2 C4 C9 C8 -179.05(15) no
C5 C4 C9 N1 179.68(17) no
C5 C4 C9 C8 2.3(3) no
C9 C4 C5 C6 -2.7(3) no
C9 C4 C5 C10 178.31(17) no
C4 C5 C6 C7 1.1(3) no
C10 C5 C6 C7 -179.97(19) no
C5 C6 C7 C8 1.0(4) no
C6 C7 C8 C9 -1.4(3) no
C7 C8 C9 N1 -177.61(17) no
C7 C8 C9 C4 -0.3(3) no
